data_1537702
loop_
_publ_author_name
'Avtamonova, N.V.'
'Trunov, V.K.'
'Zhuravlev, V.D.'

_publ_section_title
;
 Die Kristallstruktur von Ba (V O3)2 H2 O.
;
_journal_name_full 'Izvestiya Akademii Nauk SSSR, Neorganicheskie Materialy'
_journal_page_first 1172
_journal_page_last 1175
_journal_volume 24
_journal_year 1988
_chemical_formula_sum 'Ba H2 O7 V2'
_chemical_name_systematic 'Ba (V O3)2 H2 O'
_space_group_IT_number 19
_symmetry_space_group_name_Hall 'P 2ac 2ab'
_symmetry_space_group_name_H-M 'P 21 21 21'
_cell_angle_alpha 90
_cell_angle_beta 90
_cell_angle_gamma 90
_cell_formula_units_Z 4
_cell_length_a 7.412
_cell_length_b 9.011
_cell_length_c 9.741
_cell_volume 650.597
_citation_journal_id_ASTM IVNMAW
_cod_data_source_file Avtamonova_IVNMAW_1988_1031.cif
_cod_data_source_block H2Ba1O7V2
_cod_original_cell_volume 650.5969
_cod_original_formula_sum 'H2 Ba1 O7 V2'
_cod_database_code 1537702

loop_
_symmetry_equiv_pos_as_xyz
x,y,z
-x+1/2,-y,z+1/2
x+1/2,-y+1/2,-z
-x,y+1/2,-z+1/2

loop_
_atom_site_label
_atom_site_type_symbol
_atom_site_fract_x
_atom_site_fract_y
_atom_site_fract_z
_atom_site_occupancy
_atom_site_U_iso_or_equiv
O2 O-2 0.554 0.5894 0.0916 1 0.0
O3 O-2 0.5089 0.2387 0.1584 1 0.0
V2 V+5 0.2296 0.0046 0.0047 1 0.0
O4 O-2 0.118 0.1215 0.104 1 0.0
V1 V+5 0.4657 0.2667 0.3229 1 0.0
Ba1 Ba+2 0.2448 0.40007 0.0206 1 0.0
O5 O-2 0.1341 0.8948 0.4075 1 0.0
O7 O-2 0.375 0.361 0.679 1 0.0
O1 O-2 0.2787 0.3639 0.3291 1 0.0
O6 O-2 0.644 0.3736 0.3959 1 0.0
